data_7111080
loop_
_publ_author_name
'Duff, Fraser J.'
'Vivien, Vincent'
'Wightman, Richard H.'

_publ_section_title
;
 Synthesis of aza-C-disaccharides using cycloaddition reactions of a
 functionalized cyclic nitrone
;
_journal_issue 21
_journal_name_full 'Chemical Communications'
_journal_page_first 2127
_journal_paper_doi 10.1039/b005984f
_journal_year 2000
_chemical_formula_sum 'C23 H35 N O10'
_chemical_formula_weight 485.52
_chemical_name_systematic
; 
 ? 
;
_space_group_IT_number 4
_symmetry_cell_setting monoclinic
_symmetry_space_group_name_Hall 'P 2yb'
_symmetry_space_group_name_H-M 'P 1 21 1'
_atom_sites_solution_hydrogens geom
_atom_sites_solution_primary direct
_atom_sites_solution_secondary difmap
_audit_creation_method SHELXL-97
_cell_angle_alpha 90.00
_cell_angle_beta 96.870(10)
_cell_angle_gamma 90.00
_cell_formula_units_Z 2
_cell_length_a 5.4170(10)
_cell_length_b 25.006(4)
_cell_length_c 9.0510(10)
_cell_measurement_reflns_used 32
_cell_measurement_temperature 293(2)
_cell_measurement_theta_max 24.999
_cell_measurement_theta_min 6.487
_cell_volume 1217.2(3)
_computing_cell_refinement 'Siemens XSCANS'
_computing_data_collection 'Siemens XSCANS'
_computing_data_reduction 'Siemens XSCANS'
_computing_molecular_graphics 'Siemens SHELXTL'
_computing_publication_material 'Siemens SHELXTL'
_computing_structure_refinement 'SHELXL-97 (Sheldrick, 1997)'
_computing_structure_solution 'SHELXS-97 (Sheldrick, 1990)'
_diffrn_ambient_temperature 293(2)
_diffrn_measured_fraction_theta_full 0.999
_diffrn_measured_fraction_theta_max 0.999
_diffrn_measurement_method '\w scans'
_diffrn_radiation_monochromator graphite
_diffrn_radiation_source 'fine-focus sealed tube'
_diffrn_radiation_type MoK\a
_diffrn_radiation_wavelength 0.71073
_diffrn_reflns_av_R_equivalents 0.0232
_diffrn_reflns_av_sigmaI/netI 0.0275
_diffrn_reflns_limit_h_max 6
_diffrn_reflns_limit_h_min -6
_diffrn_reflns_limit_k_max 29
_diffrn_reflns_limit_k_min -1
_diffrn_reflns_limit_l_max 10
_diffrn_reflns_limit_l_min -10
_diffrn_reflns_number 5108
_diffrn_reflns_theta_full 24.98
_diffrn_reflns_theta_max 24.98
_diffrn_reflns_theta_min 2.27
_diffrn_standards_interval_count 97
_diffrn_standards_number 3
_exptl_absorpt_coefficient_mu 0.104
_exptl_absorpt_correction_type none
_exptl_crystal_colour colourless
_exptl_crystal_density_diffrn 1.325
_exptl_crystal_density_method 'not measured'
_exptl_crystal_description 'triangular plate'
_exptl_crystal_F_000 520
_exptl_crystal_size_max 0.66
_exptl_crystal_size_mid 0.42
_exptl_crystal_size_min 0.28
_refine_diff_density_max 0.269
_refine_diff_density_min -0.182
_refine_diff_density_rms 0.040
_refine_ls_abs_structure_details 'Flack H D (1983), Acta Cryst. A39, 876-881'
_refine_ls_abs_structure_Flack 3.9(17)
_refine_ls_extinction_method none
_refine_ls_goodness_of_fit_ref 1.055
_refine_ls_hydrogen_treatment mixed
_refine_ls_matrix_type full
_refine_ls_number_parameters 308
_refine_ls_number_reflns 2305
_refine_ls_number_restraints 1
_refine_ls_restrained_S_all 1.055
_refine_ls_R_factor_all 0.0323
_refine_ls_R_factor_gt 0.0305
_refine_ls_shift/su_max 0.001
_refine_ls_shift/su_mean 0.000
_refine_ls_structure_factor_coef Fsqd
_refine_ls_weighting_details 'calc w=1/[\s^2^(Fo^2^)+(0.0524P)^2^+0.1525P] where P=(Fo^2^+2Fc^2^)/3'
_refine_ls_weighting_scheme calc
_refine_ls_wR_factor_gt 0.0815
_refine_ls_wR_factor_ref 0.0830
_reflns_number_gt 2222
_reflns_number_total 2305
_reflns_threshold_expression >2sigma(I)
_cod_data_source_file b005984fsup1.cif
_cod_data_source_block 18
_cod_depositor_comments
;
The following automatic conversions were performed:

'_symmetry_cell_setting' value 'Monoclinic' changed to 'monoclinic'
according to /home/saulius/struct/CIF-dictionaries/cif_core.dic
dictionary named 'cif_core.dic' version 2.4.2 from 2011-04-26.

Automatic conversion script
Id: cif_fix_values 1891 2012-01-12 08:04:46Z andrius 
;
_cod_original_sg_symbol_H-M P2(1)
_cod_database_code 7111080

loop_
_symmetry_equiv_pos_as_xyz
'x, y, z'
'-x, y+1/2, -z'

loop_
_atom_site_label
_atom_site_type_symbol
_atom_site_fract_x
_atom_site_fract_y
_atom_site_fract_z
_atom_site_U_iso_or_equiv
_atom_site_adp_type
_atom_site_occupancy
_atom_site_symmetry_multiplicity
_atom_site_calc_flag
_atom_site_refinement_flags
N13 N -1.8175(4) -1.23291(8) -1.3713(2) 0.0265(4) Uani 1 1 d .
O1 O -1.8285(3) -1.34230(9) -0.7692(2) 0.0370(5) Uani 1 1 d .
O2 O -1.4710(3) -1.36871(8) -0.85538(17) 0.0275(4) Uani 1 1 d .
O3 O -1.7152(3) -1.47510(7) -1.09511(19) 0.0290(4) Uani 1 1 d .
O4 O -1.9432(3) -1.41893(7) -1.25180(19) 0.0282(4) Uani 1 1 d .
O6 O -2.0076(3) -1.35134(7) -1.01417(18) 0.0263(4) Uani 1 1 d .
O9 O -1.7069(3) -1.12004(7) -1.23227(17) 0.0251(4) Uani 1 1 d .
O10 O -2.0266(3) -1.07649(7) -1.37126(19) 0.0264(4) Uani 1 1 d .
O11 O -2.2306(3) -1.14592(8) -1.62301(18) 0.0275(4) Uani 1 1 d .
O12 O -1.9945(4) -1.16587(9) -1.8044(2) 0.0410(5) Uani 1 1 d .
O13 O -1.8245(4) -1.29001(7) -1.34558(19) 0.0345(4) Uani 1 1 d .
C1 C -1.8985(4) -1.37829(9) -0.8865(2) 0.0221(5) Uani 1 1 d .
H1 H -2.0184 -1.4040 -0.8548 0.027 Uiso 1 1 calc R
C2 C -1.6550(4) -1.40765(10) -0.9045(2) 0.0223(4) Uani 1 1 d .
H2 H -1.6371 -1.4389 -0.8389 0.027 Uiso 1 1 calc R
C3 C -1.6105(4) -1.42369(10) -1.0625(2) 0.0226(5) Uani 1 1 d .
H3 H -1.4316 -1.4246 -1.0700 0.027 Uiso 1 1 calc R
C4 C -1.7408(4) -1.38704(10) -1.1840(2) 0.0244(5) Uani 1 1 d .
H4 H -1.6277 -1.3778 -1.2568 0.029 Uiso 1 1 calc R
C5 C -1.8428(4) -1.33705(10) -1.1191(2) 0.0239(5) Uani 1 1 d .
H5 H -1.7045 -1.3162 -1.0685 0.029 Uiso 1 1 calc R
C6 C -1.9921(5) -1.30188(10) -1.2339(3) 0.0278(5) Uani 1 1 d .
H6 H -2.1417 -1.3205 -1.2790 0.033 Uiso 1 1 calc R
C7 C -2.0582(5) -1.24769(10) -1.1709(3) 0.0284(5) Uani 1 1 d .
H7A H -2.0462 -1.2485 -1.0631 0.034 Uiso 1 1 calc R
H7B H -2.2241 -1.2364 -1.2110 0.034 Uiso 1 1 calc R
C8 C -1.8588(5) -1.21134(10) -1.2244(3) 0.0255(5) Uani 1 1 d .
H8 H -1.7050 -1.2159 -1.1567 0.031 Uiso 1 1 calc R
C9 C -1.9259(4) -1.15222(10) -1.2293(2) 0.0230(5) Uani 1 1 d .
H9 H -2.0055 -1.1431 -1.1409 0.028 Uiso 1 1 calc R
C10 C -2.0877(4) -1.13213(9) -1.3682(3) 0.0230(5) Uani 1 1 d .
H10 H -2.2639 -1.1365 -1.3561 0.028 Uiso 1 1 calc R
C11 C -2.0301(4) -1.16042(10) -1.5086(3) 0.0234(5) Uani 1 1 d .
H11 H -1.8704 -1.1481 -1.5365 0.028 Uiso 1 1 calc R
C12 C -2.0252(5) -1.22068(10) -1.4862(3) 0.0277(5) Uani 1 1 d .
H12A H -2.1809 -1.2328 -1.4547 0.033 Uiso 1 1 calc R
H12B H -2.0018 -1.2386 -1.5786 0.033 Uiso 1 1 calc R
C13 C -1.8613(5) -1.47289(10) -1.2383(3) 0.0260(5) Uani 1 1 d .
C14 C -1.7049(5) -1.48682(12) -1.3618(3) 0.0355(6) Uani 1 1 d .
H14A H -1.6522 -1.5234 -1.3517 0.053 Uiso 1 1 calc R
H14B H -1.5616 -1.4639 -1.3550 0.053 Uiso 1 1 calc R
H14C H -1.8021 -1.4819 -1.4567 0.053 Uiso 1 1 calc R
C15 C -2.0807(5) -1.50945(11) -1.2368(3) 0.0333(6) Uani 1 1 d .
H15A H -2.0244 -1.5458 -1.2285 0.050 Uiso 1 1 calc R
H15B H -2.1905 -1.5051 -1.3274 0.050 Uiso 1 1 calc R
H15C H -2.1677 -1.5008 -1.1535 0.050 Uiso 1 1 calc R
C16 C -1.7955(4) -1.06815(10) -1.2765(3) 0.0248(5) Uani 1 1 d .
C17 C -1.6095(5) -1.04177(11) -1.3636(3) 0.0325(5) Uani 1 1 d .
H17A H -1.6679 -1.0068 -1.3943 0.049 Uiso 1 1 calc R
H17B H -1.5892 -1.0630 -1.4497 0.049 Uiso 1 1 calc R
H17C H -1.4528 -1.0387 -1.3023 0.049 Uiso 1 1 calc R
C18 C -1.8485(6) -1.03511(11) -1.1428(3) 0.0377(6) Uani 1 1 d .
H18A H -1.9081 -1.0004 -1.1756 0.056 Uiso 1 1 calc R
H18B H -1.6985 -1.0313 -1.0755 0.056 Uiso 1 1 calc R
H18C H -1.9723 -1.0528 -1.0929 0.056 Uiso 1 1 calc R
C19 C -2.1878(4) -1.15042(10) -1.7668(3) 0.0279(5) Uani 1 1 d .
C21 C -2.4092(5) -1.13223(13) -1.8691(3) 0.0404(7) Uani 1 1 d .
H21A H -2.5393 -1.1218 -1.8117 0.061 Uiso 1 1 calc R
H21B H -2.4667 -1.1609 -1.9349 0.061 Uiso 1 1 calc R
H21C H -2.3638 -1.1023 -1.9264 0.061 Uiso 1 1 calc R
C22 C -1.5635(4) -1.33725(11) -0.7431(3) 0.0298(5) Uani 1 1 d .
C23 C -1.4699(6) -1.35800(15) -0.5903(3) 0.0447(7) Uani 1 1 d .
H23A H -1.5338 -1.3361 -0.5164 0.067 Uiso 1 1 calc R
H23B H -1.2915 -1.3569 -0.5764 0.067 Uiso 1 1 calc R
H23C H -1.5249 -1.3942 -0.5808 0.067 Uiso 1 1 calc R
C24 C -1.4883(7) -1.27956(13) -0.7650(4) 0.0512(8) Uani 1 1 d .
H24A H -1.5492 -1.2575 -0.6904 0.077 Uiso 1 1 calc R
H24B H -1.5579 -1.2676 -0.8619 0.077 Uiso 1 1 calc R
H24C H -1.3104 -1.2771 -0.7566 0.077 Uiso 1 1 calc R

loop_
_atom_site_aniso_label
_atom_site_aniso_U_11
_atom_site_aniso_U_22
_atom_site_aniso_U_33
_atom_site_aniso_U_23
_atom_site_aniso_U_13
_atom_site_aniso_U_12
N13 0.0390(11) 0.0205(10) 0.0208(9) 0.0039(7) 0.0066(8) 0.0099(9)
O1 0.0267(9) 0.0494(11) 0.0344(9) -0.0210(9) 0.0015(7) 0.0049(8)
O2 0.0216(8) 0.0349(9) 0.0258(8) -0.0099(7) 0.0024(6) -0.0029(7)
O3 0.0379(9) 0.0194(8) 0.0270(8) -0.0021(7) -0.0073(7) 0.0035(7)
O4 0.0324(9) 0.0242(8) 0.0259(8) -0.0020(7) -0.0058(7) 0.0070(7)
O6 0.0265(8) 0.0266(9) 0.0267(8) 0.0055(7) 0.0072(6) 0.0060(7)
O9 0.0261(8) 0.0240(8) 0.0240(8) 0.0028(6) -0.0019(6) 0.0029(7)
O10 0.0262(8) 0.0192(8) 0.0320(9) 0.0030(7) -0.0042(7) 0.0028(7)
O11 0.0264(8) 0.0318(9) 0.0229(8) 0.0034(7) -0.0031(6) 0.0026(7)
O12 0.0380(10) 0.0569(13) 0.0282(9) 0.0019(9) 0.0037(8) 0.0011(10)
O13 0.0582(12) 0.0221(9) 0.0262(8) 0.0038(7) 0.0163(8) 0.0133(8)
C1 0.0220(10) 0.0232(12) 0.0217(10) 0.0019(9) 0.0048(8) -0.0015(9)
C2 0.0221(10) 0.0222(11) 0.0219(10) 0.0012(9) 0.0004(8) 0.0007(9)
C3 0.0213(10) 0.0212(11) 0.0253(11) -0.0029(9) 0.0030(9) 0.0033(9)
C4 0.0296(11) 0.0231(11) 0.0208(10) -0.0007(9) 0.0050(9) 0.0017(10)
C5 0.0303(11) 0.0206(11) 0.0213(10) 0.0011(9) 0.0053(9) 0.0011(10)
C6 0.0370(13) 0.0225(12) 0.0241(11) 0.0027(9) 0.0048(10) 0.0063(10)
C7 0.0398(13) 0.0216(11) 0.0250(11) 0.0045(10) 0.0091(10) 0.0079(10)
C8 0.0327(12) 0.0246(12) 0.0193(11) 0.0039(9) 0.0034(9) 0.0072(10)
C9 0.0279(11) 0.0220(11) 0.0195(10) 0.0011(8) 0.0043(9) 0.0035(9)
C10 0.0234(10) 0.0204(11) 0.0253(11) 0.0022(8) 0.0031(9) 0.0025(9)
C11 0.0241(11) 0.0240(12) 0.0211(10) 0.0037(9) -0.0018(8) 0.0025(9)
C12 0.0385(13) 0.0234(12) 0.0210(11) -0.0004(9) 0.0033(9) 0.0007(10)
C13 0.0300(12) 0.0258(12) 0.0209(11) -0.0050(9) -0.0024(9) 0.0053(10)
C14 0.0360(13) 0.0356(15) 0.0351(13) -0.0121(11) 0.0056(11) 0.0017(11)
C15 0.0322(13) 0.0338(14) 0.0332(13) -0.0085(11) 0.0008(10) -0.0008(11)
C16 0.0264(11) 0.0233(12) 0.0232(11) 0.0016(9) -0.0027(9) 0.0022(9)
C17 0.0294(12) 0.0288(12) 0.0395(14) 0.0067(11) 0.0052(10) 0.0021(10)
C18 0.0478(17) 0.0287(14) 0.0365(14) -0.0071(11) 0.0051(12) 0.0023(12)
C19 0.0307(12) 0.0278(12) 0.0239(11) 0.0055(9) -0.0023(9) -0.0062(10)
C21 0.0399(14) 0.0525(18) 0.0258(13) 0.0052(12) -0.0087(11) -0.0021(13)
C22 0.0280(12) 0.0348(14) 0.0263(12) -0.0112(11) 0.0015(9) 0.0010(11)
C23 0.0485(16) 0.0595(19) 0.0254(12) -0.0091(12) 0.0012(11) 0.0122(15)
C24 0.065(2) 0.0400(17) 0.0471(17) -0.0185(14) 0.0000(14) -0.0136(15)

loop_
_atom_type_symbol
_atom_type_description
_atom_type_scat_dispersion_real
_atom_type_scat_dispersion_imag
_atom_type_scat_source
C C 0.0033 0.0016 'International Tables Vol C Tables 4.2.6.8 and 6.1.1.4'
H H 0.0000 0.0000 'International Tables Vol C Tables 4.2.6.8 and 6.1.1.4'
N N 0.0061 0.0033 'International Tables Vol C Tables 4.2.6.8 and 6.1.1.4'
O O 0.0106 0.0060 'International Tables Vol C Tables 4.2.6.8 and 6.1.1.4'

loop_
_geom_angle_atom_site_label_1
_geom_angle_atom_site_label_2
_geom_angle_atom_site_label_3
_geom_angle
O13 N13 C12 106.64(19)
O13 N13 C8 101.90(17)
C12 N13 C8 112.06(19)
C1 O1 C22 110.76(18)
C22 O2 C2 107.92(17)
C3 O3 C13 108.40(19)
C13 O4 C4 106.03(18)
C1 O6 C5 115.66(17)
C16 O9 C9 105.34(17)
C10 O10 C16 108.34(18)
C19 O11 C11 117.70(18)
N13 O13 C6 109.89(17)
O6 C1 O1 111.2(2)
O6 C1 C2 115.09(17)
O1 C1 C2 103.21(18)
O2 C2 C3 106.74(18)
O2 C2 C1 102.57(19)
C3 C2 C1 117.23(18)
O3 C3 C2 109.11(19)
O3 C3 C4 104.65(18)
C2 C3 C4 113.69(18)
O4 C4 C5 109.3(2)
O4 C4 C3 103.72(18)
C5 C4 C3 111.87(18)
O6 C5 C4 109.8(2)
O6 C5 C6 106.03(19)
C4 C5 C6 113.70(19)
O13 C6 C5 105.39(19)
O13 C6 C7 105.60(19)
C5 C6 C7 112.8(2)
C6 C7 C8 101.69(19)
N13 C8 C9 112.99(19)
N13 C8 C7 104.84(19)
C9 C8 C7 114.2(2)
O9 C9 C8 110.49(19)
O9 C9 C10 101.18(17)
C8 C9 C10 117.0(2)
O10 C10 C11 111.46(19)
O10 C10 C9 102.95(19)
C11 C10 C9 112.34(19)
O11 C11 C10 105.62(18)
O11 C11 C12 110.0(2)
C10 C11 C12 110.64(19)
N13 C12 C11 107.5(2)
O4 C13 O3 104.31(18)
O4 C13 C15 109.8(2)
O3 C13 C15 108.7(2)
O4 C13 C14 110.5(2)
O3 C13 C14 111.0(2)
C15 C13 C14 112.2(2)
O9 C16 O10 105.90(19)
O9 C16 C17 108.82(19)
O10 C16 C17 109.8(2)
O9 C16 C18 111.15(19)
O10 C16 C18 108.5(2)
C17 C16 C18 112.4(2)
O12 C19 O11 123.6(2)
O12 C19 C21 125.7(2)
O11 C19 C21 110.7(2)
O2 C22 O1 105.38(18)
O2 C22 C23 110.9(2)
O1 C22 C23 110.0(2)
O2 C22 C24 108.0(2)
O1 C22 C24 110.0(2)
C23 C22 C24 112.4(2)

loop_
_geom_bond_atom_site_label_1
_geom_bond_atom_site_label_2
_geom_bond_distance
N13 O13 1.448(3)
N13 C12 1.470(3)
N13 C8 1.476(3)
O1 C1 1.409(3)
O1 C22 1.432(3)
O2 C22 1.423(3)
O2 C2 1.426(3)
O3 C3 1.422(3)
O3 C13 1.436(3)
O4 C13 1.421(3)
O4 C4 1.433(3)
O6 C1 1.406(3)
O6 C5 1.424(3)
O9 C16 1.424(3)
O9 C9 1.436(3)
O10 C10 1.431(3)
O10 C16 1.446(3)
O11 C19 1.354(3)
O11 C11 1.454(3)
O12 C19 1.203(3)
O13 C6 1.468(3)
C1 C2 1.535(3)
C2 C3 1.532(3)
C3 C4 1.537(3)
C4 C5 1.513(3)
C5 C6 1.519(3)
C6 C7 1.529(3)
C7 C8 1.534(4)
C8 C9 1.522(3)
C9 C10 1.529(3)
C10 C11 1.518(3)
C11 C12 1.520(3)
C13 C15 1.501(4)
C13 C14 1.522(3)
C16 C17 1.504(4)
C16 C18 1.521(3)
C19 C21 1.496(4)
C22 C23 1.507(4)
C22 C24 1.518(4)
